data_7046028
loop_
_publ_author_name
'G\/lodek, Marta'
'Makal, Anna'
'Paluch, Piotr'
'Kadzio\/lka-Gawe\/l, Mariola'
'Kobayashi, Yasuhiro'
'Zakrzewski, Janusz'
'Pla\.zuk, Damian'

_publ_section_title
;
 (Ar-CO-C[triple bond, length as m-dash]C)(PEt<sub>3</sub>)Au and
 (Ar-C[triple bond, length as m-dash]C)(PEt<sub>3</sub>)Au complexes
 bearing pyrenyl and ferrocenyl groups: synthesis, structure, and
 luminescence properties.
;
_journal_issue 19
_journal_name_full 'Dalton transactions (Cambridge, England : 2003)'
_journal_page_first 6702
_journal_page_last 6712
_journal_paper_doi 10.1039/c8dt01061g
_journal_volume 47
_journal_year 2018
_chemical_formula_moiety 'C25 H24 Au O P'
_chemical_formula_sum 'C25 H24 Au O P'
_chemical_formula_weight 568.38
_space_group_crystal_system monoclinic
_space_group_IT_number 14
_space_group_name_Hall '-P 2ybc'
_space_group_name_H-M_alt 'P 1 21/c 1'
_symmetry_space_group_name_Hall '-P 2ybc'
_symmetry_space_group_name_H-M 'P 1 21/c 1'
_atom_sites_solution_hydrogens geom
_atom_sites_solution_primary direct
_audit_creation_date 2018-01-05
_audit_creation_method
;
Olex2 1.2
(compiled Aug 10 2017 17:44:14 for OlexSys, GUI svn.r5381)
;
_audit_update_record
;
2018-02-21 deposited with the CCDC.
2018-04-11 downloaded from the CCDC.
;
_cell_angle_alpha 90
_cell_angle_beta 107.1539(9)
_cell_angle_gamma 90
_cell_formula_units_Z 4
_cell_length_a 13.69972(11)
_cell_length_b 8.58706(6)
_cell_length_c 18.66191(14)
_cell_measurement_reflns_used 36353
_cell_measurement_temperature 100.00(10)
_cell_measurement_theta_max 37.3240
_cell_measurement_theta_min 2.2940
_cell_volume 2097.73(3)
_computing_cell_refinement 'CrysAlisPro 1.171.38.43c (Rigaku OD, 2015)'
_computing_data_collection 'CrysAlisPro 1.171.38.43c (Rigaku OD, 2015)'
_computing_data_reduction 'CrysAlisPro 1.171.38.43c (Rigaku OD, 2015)'
_computing_molecular_graphics 'Olex2 (Dolomanov et al., 2009)'
_computing_publication_material 'Olex2 (Dolomanov et al., 2009)'
_computing_structure_refinement 'ShelXL (Sheldrick, 2015)'
_computing_structure_solution 'ShelXS (Sheldrick, 2008)'
_diffrn_ambient_environment N~2~
_diffrn_ambient_temperature 100.00(10)
_diffrn_detector 'CCD plate'
_diffrn_detector_area_resol_mean 16.0026
_diffrn_detector_type Eos
_diffrn_measured_fraction_theta_full 0.999
_diffrn_measured_fraction_theta_max 1.000
_diffrn_measurement_details
;
List of Runs (angles in degrees, time in seconds):

  # Type    Start    End  Width  t~exp~   \w     \q     \k     \f   Frames
#--------------------------------------------------------------------------
  1  \w    -42.00  -5.00   1.00    5.00    --   18.00 129.00 106.97   37
  2  \w     18.00 108.00   1.00   20.00    --   38.74  57.00  90.00   90
  3  \w    -31.00  69.00   1.00   20.00    --   38.74 -77.00  90.00  100
  4  \w    -20.00  81.00   1.00   20.00    --   38.74 -99.00 -30.00  101
  5  \w      2.00  33.00   1.00   20.00    --   38.74  88.00 -91.91   31
  6  \w      1.00  29.00   1.00   20.00    --   38.74  91.00-142.03   28
  7  \w      4.00  35.00   1.00   20.00    --   38.74  86.00 -46.29   31
  8  \w     13.00 111.00   1.00   20.00    --   38.74  37.00  60.00   98
  9  \w     13.00 111.00   1.00   20.00    --   38.74  37.00-120.00   98
 10  \w     49.00 110.00   1.00   20.00    --   38.74 160.00   0.00   61
 11  \w     13.00 111.00   1.00   20.00    --   38.74  37.00 -30.00   98
 12  \w    -20.00  81.00   1.00   20.00    --   38.74 -99.00  30.00  101
 13  \w    -20.00  81.00   1.00   20.00    --   38.74 -99.00-150.00  101
 14  \w      2.00  33.00   1.00   20.00    --   38.74  89.00  24.34   31
 15  \w      9.00 109.00   1.00   20.00    --   38.74  77.00 120.00  100
 16  \w     49.00 110.00   1.00   20.00    --   38.74 160.00-120.00   61
 17  \w      0.00  28.00   1.00   20.00    --   38.74  92.00 170.40   28
 18  \w    -47.00  -2.00   1.00    5.00    --   10.00 125.00 -41.47   45
 19  \w    -35.00  -6.00   1.00   20.00    --   26.00 130.00  48.71   29
 20  \w     18.00 108.00   1.00   20.00    --   38.74  57.00   0.00   90
 21  \w     49.00 110.00   1.00   20.00    --   38.74 160.00 -30.00   61
 22  \w     49.00 110.00   1.00   20.00    --   38.74 160.00 150.00   61
;
_diffrn_measurement_device 'four-circle diffractometer'
_diffrn_measurement_device_type 'SuperNova, Single source at offset, Eos'
_diffrn_measurement_method '\w scans'
_diffrn_orient_matrix_type 'CrysAlisPro convention (1999,Acta A55,543-557)'
_diffrn_orient_matrix_UB_11 0.0329681000
_diffrn_orient_matrix_UB_12 0.0353291000
_diffrn_orient_matrix_UB_13 -0.0182807000
_diffrn_orient_matrix_UB_21 -0.0099790000
_diffrn_orient_matrix_UB_22 -0.0614004000
_diffrn_orient_matrix_UB_23 -0.0265941000
_diffrn_orient_matrix_UB_31 -0.0418195000
_diffrn_orient_matrix_UB_32 0.0424620000
_diffrn_orient_matrix_UB_33 -0.0232744000
_diffrn_radiation_monochromator mirror
_diffrn_radiation_probe x-ray
_diffrn_radiation_type MoK\a
_diffrn_radiation_wavelength 0.71072
_diffrn_reflns_av_R_equivalents 0.0465
_diffrn_reflns_av_unetI/netI 0.0204
_diffrn_reflns_Laue_measured_fraction_full 0.999
_diffrn_reflns_Laue_measured_fraction_max 1.000
_diffrn_reflns_limit_h_max 19
_diffrn_reflns_limit_h_min -19
_diffrn_reflns_limit_k_max 12
_diffrn_reflns_limit_k_min -12
_diffrn_reflns_limit_l_max 26
_diffrn_reflns_limit_l_min -26
_diffrn_reflns_number 68786
_diffrn_reflns_point_group_measured_fraction_full 0.999
_diffrn_reflns_point_group_measured_fraction_max 1.000
_diffrn_reflns_theta_full 25.214
_diffrn_reflns_theta_max 29.999
_diffrn_reflns_theta_min 2.282
_diffrn_source 'micro-focus sealed X-ray tube'
_diffrn_source_type 'SuperNova (Mo) X-ray Source'
_exptl_absorpt_coefficient_mu 7.102
_exptl_absorpt_correction_T_max 1.00000
_exptl_absorpt_correction_T_min 0.37155
_exptl_absorpt_correction_type multi-scan
_exptl_absorpt_process_details
;
CrysAlisPro 1.171.38.43c (Rigaku Oxford Diffraction, 2015)
Empirical absorption correction using spherical harmonics,
 implemented in SCALE3 ABSPACK scaling algorithm.
;
_exptl_crystal_colour 'clear orange'
_exptl_crystal_colour_lustre clear
_exptl_crystal_colour_primary orange
_exptl_crystal_density_diffrn 1.800
_exptl_crystal_description plate
_exptl_crystal_F_000 1104
_exptl_crystal_size_max 0.33
_exptl_crystal_size_mid 0.27
_exptl_crystal_size_min 0.05
_refine_diff_density_max 2.404
_refine_diff_density_min -1.013
_refine_diff_density_rms 0.112
_refine_ls_extinction_method none
_refine_ls_goodness_of_fit_ref 1.064
_refine_ls_hydrogen_treatment constr
_refine_ls_matrix_type full
_refine_ls_number_parameters 256
_refine_ls_number_reflns 6126
_refine_ls_number_restraints 0
_refine_ls_restrained_S_all 1.064
_refine_ls_R_factor_all 0.0243
_refine_ls_R_factor_gt 0.0200
_refine_ls_shift/su_max 0.001
_refine_ls_shift/su_mean 0.000
_refine_ls_structure_factor_coef Fsqd
_refine_ls_weighting_details
;
 w=1/[\s^2^(Fo^2^)+(0.0221P)^2^+2.6895P]
 where P=(Fo^2^+2Fc^2^)/3
;
_refine_ls_weighting_scheme calc
_refine_ls_wR_factor_gt 0.0478
_refine_ls_wR_factor_ref 0.0499
_reflns_Friedel_coverage 0.000
_reflns_number_gt 5498
_reflns_number_total 6126
_reflns_threshold_expression 'I > 2\s(I)'
_cod_data_source_file c8dt01061g2.cif
_cod_data_source_block exp_777
_cod_depositor_comments 'Adding full bibliography for 7046025--7046029.cif.'
_cod_database_code 7046028
_shelxl_version_number 2013-2
_shelx_space_group_comment
;
The symmetry employed for this shelxl refinement is uniquely defined
by the following loop, which should always be used as a source of
symmetry information in preference to the above space-group names.
They are only intended as comments.
;
_reflns_odcompleteness_completeness 99.98
_reflns_odcompleteness_iscentric 1
_reflns_odcompleteness_theta 36.23
_olex2_refinement_description
;
1. Fixed Uiso
 At 1.2 times of:
  All C(H) groups, All C(H,H) groups
 At 1.5 times of:
  All C(H,H,H) groups
2.a Secondary CH2 refined with riding coordinates:
 C20(H20A,H20B), C22(H22A,H22B), C24(H24A,H24B)
2.b Aromatic/amide H refined with riding coordinates:
 C3(H3), C4(H4), C6(H6), C7(H7), C8(H8), C10(H10), C11(H11), C13(H13), C14(H14)
2.c Idealised Me refined as rotating group:
 C21(H21A,H21B,H21C), C23(H23A,H23B,H23C), C25(H25A,H25B,H25C)
;
_olex2_date_sample_data_collection 2017-10-13
_olex2_submission_special_instructions 'No special instructions were received'
_oxdiff_exptl_absorpt_empirical_details
;
Empirical correction (ABSPACK) includes:
- Absorption correction using spherical harmonics
- Frame scaling
;
_oxdiff_exptl_absorpt_empirical_full_max 2.087
_oxdiff_exptl_absorpt_empirical_full_min 0.713

loop_
_space_group_symop_operation_xyz
'x, y, z'
'-x, y+1/2, -z+1/2'
'-x, -y, -z'
'x, -y-1/2, z-1/2'

loop_
_atom_site_label
_atom_site_type_symbol
_atom_site_fract_x
_atom_site_fract_y
_atom_site_fract_z
_atom_site_U_iso_or_equiv
_atom_site_adp_type
_atom_site_occupancy
_atom_site_site_symmetry_order
_atom_site_calc_flag
_atom_site_refinement_flags_posn
Au1 Au 0.38510(2) 0.31110(2) 0.22021(2) 0.01680(3) Uani 1 1 d .
C1 C 0.18246(16) 0.4272(3) 0.43049(12) 0.0144(4) Uani 1 1 d .
C2 C 0.15695(16) 0.4321(3) 0.49874(12) 0.0129(4) Uani 1 1 d .
C3 C 0.15781(18) 0.2984(3) 0.54554(13) 0.0147(4) Uani 1 1 d .
H3 H 0.1737 0.2012 0.5300 0.018 Uiso 1 1 calc R
C4 C 0.13602(18) 0.3105(3) 0.61159(13) 0.0157(4) Uani 1 1 d .
H4 H 0.1390 0.2218 0.6407 0.019 Uiso 1 1 calc R
C5 C 0.10845(17) 0.4561(3) 0.63787(13) 0.0151(4) Uani 1 1 d .
C6 C 0.08438(18) 0.4690(3) 0.70551(14) 0.0192(5) Uani 1 1 d .
H6 H 0.0858 0.3810 0.7348 0.023 Uiso 1 1 calc R
C7 C 0.05849(19) 0.6121(3) 0.72901(14) 0.0223(5) Uani 1 1 d .
H7 H 0.0412 0.6191 0.7735 0.027 Uiso 1 1 calc R
C8 C 0.05824(19) 0.7448(3) 0.68671(15) 0.0210(5) Uani 1 1 d .
H8 H 0.0414 0.8403 0.7034 0.025 Uiso 1 1 calc R
C9 C 0.08285(17) 0.7373(3) 0.61945(14) 0.0170(4) Uani 1 1 d .
C10 C 0.08548(19) 0.8735(3) 0.57519(15) 0.0215(5) Uani 1 1 d .
H10 H 0.0687 0.9698 0.5910 0.026 Uiso 1 1 calc R
C11 C 0.11170(19) 0.8645(3) 0.51149(15) 0.0200(5) Uani 1 1 d .
H11 H 0.1136 0.9548 0.4845 0.024 Uiso 1 1 calc R
C12 C 0.13687(17) 0.7182(3) 0.48426(14) 0.0159(4) Uani 1 1 d .
C13 C 0.16527(19) 0.7087(3) 0.41819(14) 0.0181(5) Uani 1 1 d .
H13 H 0.1692 0.7989 0.3916 0.022 Uiso 1 1 calc R
C14 C 0.18740(18) 0.5664(3) 0.39231(13) 0.0174(4) Uani 1 1 d .
H14 H 0.2061 0.5627 0.3483 0.021 Uiso 1 1 calc R
C15 C 0.13366(16) 0.5796(3) 0.52545(12) 0.0129(4) Uani 1 1 d .
C16 C 0.10771(16) 0.5906(3) 0.59365(12) 0.0135(4) Uani 1 1 d .
C17 C 0.20558(18) 0.2801(3) 0.39635(13) 0.0168(4) Uani 1 1 d .
C18 C 0.25985(19) 0.2958(3) 0.34079(14) 0.0191(5) Uani 1 1 d .
C19 C 0.3066(2) 0.3039(3) 0.29513(15) 0.0217(5) Uani 1 1 d .
C20 C 0.4865(2) 0.5208(3) 0.10392(15) 0.0222(5) Uani 1 1 d .
H20A H 0.5196 0.5882 0.1457 0.027 Uiso 1 1 calc R
H20B H 0.5278 0.5203 0.0697 0.027 Uiso 1 1 calc R
C21 C 0.3807(2) 0.5866(3) 0.06332(17) 0.0281(6) Uani 1 1 d .
H21A H 0.3493 0.5241 0.0200 0.042 Uiso 1 1 calc GR
H21B H 0.3875 0.6918 0.0480 0.042 Uiso 1 1 calc GR
H21C H 0.3389 0.5853 0.0966 0.042 Uiso 1 1 calc GR
C22 C 0.4351(2) 0.2050(3) 0.05445(14) 0.0209(5) Uani 1 1 d .
H22A H 0.3689 0.2435 0.0248 0.025 Uiso 1 1 calc R
H22B H 0.4820 0.2167 0.0247 0.025 Uiso 1 1 calc R
C23 C 0.4255(2) 0.0319(3) 0.07063(16) 0.0267(6) Uani 1 1 d .
H23A H 0.3972 -0.0229 0.0243 0.040 Uiso 1 1 calc GR
H23B H 0.3816 0.0195 0.1019 0.040 Uiso 1 1 calc GR
H23C H 0.4919 -0.0096 0.0959 0.040 Uiso 1 1 calc GR
C24 C 0.61207(19) 0.2653(3) 0.18057(16) 0.0249(5) Uani 1 1 d .
H24A H 0.6150 0.1531 0.1868 0.030 Uiso 1 1 calc R
H24B H 0.6513 0.2924 0.1468 0.030 Uiso 1 1 calc R
C25 C 0.6605(2) 0.3419(4) 0.25636(18) 0.0349(7) Uani 1 1 d .
H25A H 0.6648 0.4523 0.2497 0.052 Uiso 1 1 calc GR
H25B H 0.7279 0.3004 0.2781 0.052 Uiso 1 1 calc GR
H25C H 0.6195 0.3213 0.2890 0.052 Uiso 1 1 calc GR
O1 O 0.18247(16) 0.1498(2) 0.41311(11) 0.0248(4) Uani 1 1 d .
P1 P 0.48015(5) 0.32362(7) 0.13870(3) 0.01573(11) Uani 1 1 d .

loop_
_atom_site_aniso_label
_atom_site_aniso_U_11
_atom_site_aniso_U_22
_atom_site_aniso_U_33
_atom_site_aniso_U_23
_atom_site_aniso_U_13
_atom_site_aniso_U_12
Au1 0.01718(5) 0.01922(5) 0.01655(5) -0.00075(3) 0.00889(3) 0.00048(3)
C1 0.0140(9) 0.0145(10) 0.0157(10) -0.0003(8) 0.0059(8) -0.0012(8)
C2 0.0118(9) 0.0134(10) 0.0140(9) -0.0002(8) 0.0047(7) -0.0012(8)
C3 0.0177(10) 0.0104(10) 0.0165(10) -0.0003(8) 0.0059(8) -0.0004(8)
C4 0.0189(10) 0.0126(10) 0.0167(10) 0.0019(8) 0.0068(8) -0.0011(8)
C5 0.0140(10) 0.0155(10) 0.0167(10) -0.0018(8) 0.0061(8) -0.0027(8)
C6 0.0188(11) 0.0219(12) 0.0190(11) -0.0004(9) 0.0087(9) -0.0028(9)
C7 0.0204(11) 0.0290(13) 0.0205(12) -0.0094(10) 0.0108(9) -0.0046(10)
C8 0.0176(11) 0.0219(12) 0.0250(12) -0.0102(10) 0.0087(9) 0.0000(9)
C9 0.0132(10) 0.0155(10) 0.0210(11) -0.0042(9) 0.0032(8) -0.0012(8)
C10 0.0208(11) 0.0115(10) 0.0312(13) -0.0038(9) 0.0059(10) 0.0016(9)
C11 0.0197(11) 0.0113(10) 0.0275(12) 0.0015(9) 0.0045(9) -0.0007(9)
C12 0.0126(10) 0.0142(10) 0.0196(11) 0.0011(8) 0.0026(8) -0.0004(8)
C13 0.0196(11) 0.0157(11) 0.0189(11) 0.0053(8) 0.0055(9) -0.0014(8)
C14 0.0189(10) 0.0195(11) 0.0140(10) 0.0021(9) 0.0053(8) -0.0012(9)
C15 0.0105(9) 0.0124(10) 0.0154(10) 0.0000(8) 0.0033(7) -0.0011(7)
C16 0.0093(9) 0.0142(10) 0.0165(10) -0.0027(8) 0.0032(7) -0.0017(7)
C17 0.0174(10) 0.0184(11) 0.0159(10) -0.0009(8) 0.0067(8) 0.0010(8)
C18 0.0199(11) 0.0189(11) 0.0198(11) -0.0026(9) 0.0081(9) -0.0005(9)
C19 0.0242(12) 0.0194(12) 0.0198(11) -0.0023(9) 0.0039(9) -0.0021(9)
C20 0.0237(12) 0.0198(12) 0.0240(12) -0.0003(9) 0.0086(10) -0.0039(9)
C21 0.0288(13) 0.0194(12) 0.0354(15) 0.0033(11) 0.0082(11) 0.0038(10)
C22 0.0252(12) 0.0199(12) 0.0195(11) -0.0023(9) 0.0095(9) 0.0006(9)
C23 0.0297(14) 0.0192(12) 0.0298(14) -0.0024(10) 0.0064(11) 0.0016(10)
C24 0.0169(11) 0.0306(14) 0.0273(13) -0.0008(11) 0.0066(10) 0.0043(10)
C25 0.0223(13) 0.0402(17) 0.0350(16) -0.0050(13) -0.0023(12) 0.0002(12)
O1 0.0388(11) 0.0159(8) 0.0255(9) -0.0022(7) 0.0187(8) -0.0014(7)
P1 0.0143(3) 0.0185(3) 0.0160(3) -0.0001(2) 0.0068(2) 0.0009(2)

loop_
_atom_type_symbol
_atom_type_description
_atom_type_scat_dispersion_real
_atom_type_scat_dispersion_imag
_atom_type_scat_source
C C 0.0033 0.0016 'International Tables Vol C Tables 4.2.6.8 and 6.1.1.4'
H H 0.0000 0.0000 'International Tables Vol C Tables 4.2.6.8 and 6.1.1.4'
Au Au -2.0133 8.8022 'International Tables Vol C Tables 4.2.6.8 and 6.1.1.4'
O O 0.0106 0.0060 'International Tables Vol C Tables 4.2.6.8 and 6.1.1.4'
P P 0.1023 0.0942 'International Tables Vol C Tables 4.2.6.8 and 6.1.1.4'

loop_
_geom_angle_atom_site_label_1
_geom_angle_atom_site_label_2
_geom_angle_atom_site_label_3
_geom_angle
C19 Au1 P1 177.58(7)
C2 C1 C17 123.3(2)
C14 C1 C2 119.5(2)
C14 C1 C17 117.2(2)
C1 C2 C3 124.1(2)
C1 C2 C15 118.6(2)
C15 C2 C3 117.2(2)
C2 C3 H3 119.1
C4 C3 C2 121.7(2)
C4 C3 H3 119.1
C3 C4 H4 119.0
C3 C4 C5 122.0(2)
C5 C4 H4 119.0
C6 C5 C4 122.2(2)
C6 C5 C16 119.8(2)
C16 C5 C4 117.9(2)
C5 C6 H6 119.8
C7 C6 C5 120.4(2)
C7 C6 H6 119.8
C6 C7 H7 119.8
C6 C7 C8 120.5(2)
C8 C7 H7 119.8
C7 C8 H8 119.5
C7 C8 C9 120.9(2)
C9 C8 H8 119.5
C8 C9 C10 122.2(2)
C8 C9 C16 119.4(2)
C16 C9 C10 118.4(2)
C9 C10 H10 119.3
C11 C10 C9 121.4(2)
C11 C10 H10 119.3
C10 C11 H11 119.3
C10 C11 C12 121.3(2)
C12 C11 H11 119.3
C13 C12 C11 121.4(2)
C13 C12 C15 119.2(2)
C15 C12 C11 119.4(2)
C12 C13 H13 119.8
C14 C13 C12 120.4(2)
C14 C13 H13 119.8
C1 C14 H14 119.1
C13 C14 C1 121.9(2)
C13 C14 H14 119.1
C12 C15 C2 120.4(2)
C16 C15 C2 120.7(2)
C16 C15 C12 118.9(2)
C5 C16 C9 119.0(2)
C5 C16 C15 120.4(2)
C15 C16 C9 120.6(2)
C18 C17 C1 116.5(2)
O1 C17 C1 124.1(2)
O1 C17 C18 119.5(2)
C19 C18 C17 177.8(3)
C18 C19 Au1 178.4(2)
H20A C20 H20B 107.9
C21 C20 H20A 109.1
C21 C20 H20B 109.1
C21 C20 P1 112.39(18)
P1 C20 H20A 109.1
P1 C20 H20B 109.1
C20 C21 H21A 109.5
C20 C21 H21B 109.5
C20 C21 H21C 109.5
H21A C21 H21B 109.5
H21A C21 H21C 109.5
H21B C21 H21C 109.5
H22A C22 H22B 107.7
C23 C22 H22A 108.9
C23 C22 H22B 108.9
C23 C22 P1 113.56(19)
P1 C22 H22A 108.9
P1 C22 H22B 108.9
C22 C23 H23A 109.5
C22 C23 H23B 109.5
C22 C23 H23C 109.5
H23A C23 H23B 109.5
H23A C23 H23C 109.5
H23B C23 H23C 109.5
H24A C24 H24B 107.8
C25 C24 H24A 109.0
C25 C24 H24B 109.0
C25 C24 P1 112.7(2)
P1 C24 H24A 109.0
P1 C24 H24B 109.0
C24 C25 H25A 109.5
C24 C25 H25B 109.5
C24 C25 H25C 109.5
H25A C25 H25B 109.5
H25A C25 H25C 109.5
H25B C25 H25C 109.5
C20 P1 Au1 112.20(9)
C22 P1 Au1 115.80(9)
C22 P1 C20 104.56(12)
C24 P1 Au1 113.09(10)
C24 P1 C20 105.28(13)
C24 P1 C22 104.96(13)

loop_
_geom_bond_atom_site_label_1
_geom_bond_atom_site_label_2
_geom_bond_distance
Au1 C19 2.000(3)
Au1 P1 2.2781(6)
C1 C2 1.417(3)
C1 C14 1.403(3)
C1 C17 1.491(3)
C2 C3 1.440(3)
C2 C15 1.431(3)
C3 H3 0.9300
C3 C4 1.355(3)
C4 H4 0.9300
C4 C5 1.433(3)
C5 C6 1.400(3)
C5 C16 1.418(3)
C6 H6 0.9300
C6 C7 1.386(4)
C7 H7 0.9300
C7 C8 1.386(4)
C8 H8 0.9300
C8 C9 1.394(4)
C9 C10 1.438(4)
C9 C16 1.426(3)
C10 H10 0.9300
C10 C11 1.342(4)
C11 H11 0.9300
C11 C12 1.435(3)
C12 C13 1.400(4)
C12 C15 1.424(3)
C13 H13 0.9300
C13 C14 1.380(3)
C14 H14 0.9300
C15 C16 1.422(3)
C17 C18 1.449(3)
C17 O1 1.228(3)
C18 C19 1.210(4)
C20 H20A 0.9700
C20 H20B 0.9700
C20 C21 1.532(4)
C20 P1 1.825(3)
C21 H21A 0.9600
C21 H21B 0.9600
C21 H21C 0.9600
C22 H22A 0.9700
C22 H22B 0.9700
C22 C23 1.530(4)
C22 P1 1.821(3)
C23 H23A 0.9600
C23 H23B 0.9600
C23 H23C 0.9600
C24 H24A 0.9700
C24 H24B 0.9700
C24 C25 1.523(4)
C24 P1 1.815(3)
C25 H25A 0.9600
C25 H25B 0.9600
C25 H25C 0.9600

loop_
_geom_torsion_atom_site_label_1
_geom_torsion_atom_site_label_2
_geom_torsion_atom_site_label_3
_geom_torsion_atom_site_label_4
_geom_torsion
C1 C2 C3 C4 177.8(2)
C1 C2 C15 C12 -0.4(3)
C1 C2 C15 C16 -179.95(19)
C2 C1 C14 C13 -1.9(3)
C2 C1 C17 C18 -161.6(2)
C2 C1 C17 O1 17.6(4)
C2 C3 C4 C5 1.6(4)
C2 C15 C16 C5 2.5(3)
C2 C15 C16 C9 -178.9(2)
C3 C2 C15 C12 176.5(2)
C3 C2 C15 C16 -3.0(3)
C3 C4 C5 C6 179.0(2)
C3 C4 C5 C16 -2.1(3)
C4 C5 C6 C7 179.8(2)
C4 C5 C16 C9 -178.6(2)
C4 C5 C16 C15 0.0(3)
C5 C6 C7 C8 -1.4(4)
C6 C5 C16 C9 0.4(3)
C6 C5 C16 C15 178.9(2)
C6 C7 C8 C9 0.7(4)
C7 C8 C9 C10 -178.6(2)
C7 C8 C9 C16 0.6(3)
C8 C9 C10 C11 178.4(2)
C8 C9 C16 C5 -1.1(3)
C8 C9 C16 C15 -179.6(2)
C9 C10 C11 C12 0.9(4)
C10 C9 C16 C5 178.1(2)
C10 C9 C16 C15 -0.5(3)
C10 C11 C12 C13 -179.3(2)
C10 C11 C12 C15 0.2(3)
C11 C12 C13 C14 -178.8(2)
C11 C12 C15 C2 179.0(2)
C11 C12 C15 C16 -1.4(3)
C12 C13 C14 C1 0.0(4)
C12 C15 C16 C5 -177.0(2)
C12 C15 C16 C9 1.5(3)
C13 C12 C15 C2 -1.4(3)
C13 C12 C15 C16 178.2(2)
C14 C1 C2 C3 -174.7(2)
C14 C1 C2 C15 2.0(3)
C14 C1 C17 C18 17.9(3)
C14 C1 C17 O1 -162.8(2)
C15 C2 C3 C4 1.0(3)
C15 C12 C13 C14 1.6(3)
C16 C5 C6 C7 0.9(3)
C16 C9 C10 C11 -0.7(4)
C17 C1 C2 C3 4.8(3)
C17 C1 C2 C15 -178.5(2)
C17 C1 C14 C13 178.6(2)
C21 C20 P1 Au1 -59.1(2)
C21 C20 P1 C22 67.2(2)
C21 C20 P1 C24 177.5(2)
C23 C22 P1 Au1 -56.9(2)
C23 C22 P1 C20 179.11(19)
C23 C22 P1 C24 68.5(2)
C25 C24 P1 Au1 -47.5(2)
C25 C24 P1 C20 75.3(2)
C25 C24 P1 C22 -174.7(2)
